data_2232351
loop_
_publ_author_name
'Choi, Hyeong'
'Shim, Yong Suk'
'Han, Byung Hee'
'Kang, Sung Kwon'
'Sung, Chang Keun'

_publ_section_title
;
 <i>N</i>-(4-Hydroxyphenyl)-3,4,5-trimethoxybenzamide
;
_journal_coeditor_code IS2785
_journal_issue 11
_journal_name_full 'Acta Crystallographica Section E'
_journal_page_first o2865
_journal_paper_doi 10.1107/S1600536811040554
_journal_volume 67
_journal_year 2011
_chemical_formula_iupac 'C16 H17 N O5'
_chemical_formula_moiety 'C16 H17 N O5'
_chemical_formula_sum 'C16 H17 N O5'
_chemical_formula_weight 303.31
_chemical_name_systematic
;
<i>N</i>-(4-Hydroxyphenyl)-3,4,5-trimethoxybenzamide
;
_space_group_IT_number 61
_symmetry_cell_setting orthorhombic
_symmetry_space_group_name_Hall '-P 2ac 2ab'
_symmetry_space_group_name_H-M 'P b c a'
_atom_sites_solution_hydrogens geom
_atom_sites_solution_primary direct
_atom_sites_solution_secondary difmap
_audit_creation_method 'WinGX routine CIF_UPDATE'
_cell_angle_alpha 90
_cell_angle_beta 90
_cell_angle_gamma 90
_cell_formula_units_Z 8
_cell_length_a 10.4280(5)
_cell_length_b 13.4075(6)
_cell_length_c 21.5565(8)
_cell_measurement_reflns_used 3298
_cell_measurement_temperature 296(2)
_cell_measurement_theta_max 25.02
_cell_measurement_theta_min 2.65
_cell_volume 3013.9(2)
_computing_cell_refinement 'SAINT (Bruker, 2002)'
_computing_data_collection 'SMART (Bruker, 2002)'
_computing_data_reduction 'SAINT (Bruker, 2002)'
_computing_molecular_graphics 'ORTEP-3 (Farrugia, 1997)'
_computing_publication_material 'WinGX (Farrugia, 1999)'
_computing_structure_refinement 'SHELXL97 (Sheldrick, 2008)'
_computing_structure_solution 'SHELXS97 (Sheldrick, 2008)'
_diffrn_ambient_temperature 296(2)
_diffrn_measured_fraction_theta_full 0.999
_diffrn_measured_fraction_theta_max 0.999
_diffrn_measurement_device_type 'Bruker SMART CCD area-detector'
_diffrn_measurement_method '\f and \w'
_diffrn_radiation_monochromator graphite
_diffrn_radiation_type MoK\a
_diffrn_radiation_wavelength 0.71073
_diffrn_reflns_av_R_equivalents 0.1299
_diffrn_reflns_limit_h_max 10
_diffrn_reflns_limit_h_min -13
_diffrn_reflns_limit_k_max 17
_diffrn_reflns_limit_k_min -14
_diffrn_reflns_limit_l_max 27
_diffrn_reflns_limit_l_min -11
_diffrn_reflns_number 14730
_diffrn_reflns_theta_full 27.5
_diffrn_reflns_theta_max 27.5
_diffrn_reflns_theta_min 2.65
_exptl_absorpt_coefficient_mu 0.1
_exptl_absorpt_correction_type none
_exptl_crystal_colour colourless
_exptl_crystal_density_diffrn 1.337
_exptl_crystal_density_method 'not measured'
_exptl_crystal_description block
_exptl_crystal_F_000 1280
_exptl_crystal_size_max 0.23
_exptl_crystal_size_mid 0.16
_exptl_crystal_size_min 0.08
_refine_diff_density_max 0.23
_refine_diff_density_min -0.293
_refine_ls_extinction_method none
_refine_ls_goodness_of_fit_ref 0.968
_refine_ls_hydrogen_treatment mixed
_refine_ls_matrix_type full
_refine_ls_number_parameters 207
_refine_ls_number_reflns 3459
_refine_ls_number_restraints 0
_refine_ls_restrained_S_all 0.968
_refine_ls_R_factor_all 0.0857
_refine_ls_R_factor_gt 0.0542
_refine_ls_shift/su_max 0
_refine_ls_shift/su_mean 0
_refine_ls_structure_factor_coef Fsqd
_refine_ls_weighting_details 'calc w=1/[\s^2^(Fo^2^)+(0.0597P)^2^] where P=(Fo^2^+2Fc^2^)/3'
_refine_ls_weighting_scheme calc
_refine_ls_wR_factor_ref 0.1335
_reflns_number_gt 2086
_reflns_number_total 3459
_reflns_threshold_expression I>2\s(I)
_cod_data_source_file is2785.cif
_cod_data_source_block I
_cod_database_code 2232351
_cod_database_fobs_code 2232351

loop_
_symmetry_equiv_pos_as_xyz
'x, y, z'
'x+1/2, -y+1/2, -z'
'-x, y+1/2, -z+1/2'
'-x+1/2, -y, z+1/2'
'-x, -y, -z'
'-x-1/2, y-1/2, z'
'x, -y-1/2, z-1/2'
'x-1/2, y, -z-1/2'

loop_
_atom_site_type_symbol
_atom_site_label
_atom_site_fract_x
_atom_site_fract_y
_atom_site_fract_z
_atom_site_U_iso_or_equiv
_atom_site_adp_type
_atom_site_calc_flag
_atom_site_refinement_flags
_atom_site_occupancy
C C1 0.09766(17) 0.55474(11) 0.38891(8) 0.0352(4) Uani d . 1
C C2 0.09088(17) 0.65316(11) 0.36913(8) 0.0352(4) Uani d . 1
H H2 0.0367 0.671 0.3367 0.042 Uiso calc R 1
C C3 0.16570(17) 0.72450(11) 0.39825(8) 0.0330(4) Uani d . 1
C C4 0.24487(18) 0.69932(11) 0.44779(8) 0.0355(4) Uani d . 1
C C5 0.2478(2) 0.60042(11) 0.46863(8) 0.0387(4) Uani d . 1
C C6 0.17580(19) 0.52861(12) 0.43820(8) 0.0391(5) Uani d . 1
H H6 0.18 0.4624 0.451 0.047 Uiso calc R 1
C C7 0.01230(19) 0.48017(12) 0.35789(8) 0.0379(4) Uani d . 1
O O8 -0.09130(14) 0.50472(9) 0.33584(7) 0.0557(4) Uani d . 1
N N9 0.05744(18) 0.38648(10) 0.35655(8) 0.0435(4) Uani d . 1
H H9 0.139(2) 0.3796(14) 0.3652(9) 0.058(7) Uiso d . 1
C C10 -0.00908(19) 0.29931(12) 0.33568(8) 0.0376(4) Uani d . 1
C C11 0.06275(19) 0.22529(12) 0.30716(8) 0.0407(4) Uani d . 1
H H11 0.149 0.236 0.2986 0.049 Uiso calc R 1
C C12 0.0057(2) 0.13529(12) 0.29149(8) 0.0421(5) Uani d . 1
H H12 0.0544 0.0854 0.273 0.051 Uiso calc R 1
C C13 -0.1220(2) 0.11949(12) 0.30309(8) 0.0417(5) Uani d . 1
C C14 -0.1944(2) 0.19343(13) 0.33081(9) 0.0469(5) Uani d . 1
H H14 -0.2812 0.1831 0.3383 0.056 Uiso calc R 1
C C15 -0.1375(2) 0.28301(13) 0.34741(9) 0.0471(5) Uani d . 1
H H15 -0.1862 0.3324 0.3665 0.057 Uiso calc R 1
O O16 -0.17129(17) 0.02840(9) 0.28685(8) 0.0596(5) Uani d . 1
H H16 -0.251(4) 0.023(2) 0.2997(14) 0.116(12) Uiso d . 1
O O17 0.16842(13) 0.82370(8) 0.38183(6) 0.0436(3) Uani d . 1
C C18 0.0830(3) 0.85680(15) 0.33432(11) 0.0723(7) Uani d . 1
H H18A 0.0951 0.9269 0.3274 0.108 Uiso calc R 1
H H18B -0.0039 0.8447 0.3469 0.108 Uiso calc R 1
H H18C 0.1004 0.821 0.2967 0.108 Uiso calc R 1
O O19 0.30929(14) 0.77608(8) 0.47554(6) 0.0524(4) Uani d . 1
C C20 0.4380(2) 0.76199(16) 0.49453(12) 0.0715(7) Uani d . 1
H H20A 0.4698 0.8224 0.5128 0.107 Uiso calc R 1
H H20B 0.4896 0.745 0.4592 0.107 Uiso calc R 1
H H20C 0.4419 0.709 0.5244 0.107 Uiso calc R 1
O O21 0.32026(16) 0.58220(8) 0.52010(6) 0.0580(4) Uani d . 1
C C22 0.3337(3) 0.48202(14) 0.54042(11) 0.0732(8) Uani d . 1
H H22A 0.3862 0.4802 0.577 0.11 Uiso calc R 1
H H22B 0.3733 0.4432 0.5083 0.11 Uiso calc R 1
H H22C 0.2507 0.4549 0.5497 0.11 Uiso calc R 1

loop_
_atom_site_aniso_label
_atom_site_aniso_U_11
_atom_site_aniso_U_22
_atom_site_aniso_U_33
_atom_site_aniso_U_12
_atom_site_aniso_U_13
_atom_site_aniso_U_23
C1 0.0363(11) 0.0263(9) 0.0430(10) -0.0007(7) 0.0014(9) -0.0003(7)
C2 0.0353(11) 0.0306(9) 0.0396(9) 0.0020(7) 0.0002(8) 0.0028(7)
C3 0.0354(10) 0.0234(8) 0.0401(9) 0.0021(7) 0.0037(8) 0.0033(7)
C4 0.0389(11) 0.0266(8) 0.0409(10) -0.0013(7) -0.0026(8) -0.0033(7)
C5 0.0446(12) 0.0319(9) 0.0397(10) 0.0024(8) -0.0066(9) 0.0024(7)
C6 0.0453(12) 0.0249(9) 0.0470(11) 0.0020(7) -0.0027(9) 0.0030(7)
C7 0.0368(12) 0.0307(10) 0.0462(10) -0.0018(7) -0.0028(9) 0.0046(7)
O8 0.0433(9) 0.0392(7) 0.0847(11) -0.0009(6) -0.0179(8) 0.0071(6)
N9 0.0376(10) 0.0280(8) 0.0648(11) -0.0005(7) -0.0098(9) -0.0062(6)
C10 0.0405(12) 0.0289(9) 0.0434(10) -0.0031(7) -0.0049(9) -0.0007(7)
C11 0.0345(11) 0.0392(10) 0.0484(11) -0.0028(8) -0.0007(9) -0.0019(8)
C12 0.0455(12) 0.0350(10) 0.0458(11) -0.0004(8) 0.0019(9) -0.0071(8)
C13 0.0486(13) 0.0320(10) 0.0445(10) -0.0083(8) 0.0010(10) -0.0025(7)
C14 0.0375(12) 0.0407(11) 0.0626(13) -0.0059(8) 0.0056(10) -0.0013(9)
C15 0.0431(12) 0.0328(10) 0.0653(13) -0.0001(8) 0.0035(11) -0.0067(8)
O16 0.0579(11) 0.0425(8) 0.0784(11) -0.0177(7) 0.0125(9) -0.0186(7)
O17 0.0488(9) 0.0251(6) 0.0571(8) -0.0018(5) -0.0083(7) 0.0092(5)
C18 0.0845(19) 0.0405(12) 0.0918(17) -0.0007(11) -0.0379(15) 0.0227(11)
O19 0.0577(10) 0.0328(7) 0.0666(9) -0.0043(6) -0.0216(7) -0.0053(6)
C20 0.0641(17) 0.0598(14) 0.0906(17) -0.0157(11) -0.0370(15) 0.0139(12)
O21 0.0823(12) 0.0352(7) 0.0564(8) -0.0025(7) -0.0279(8) 0.0102(6)
C22 0.105(2) 0.0445(13) 0.0700(15) 0.0016(12) -0.0323(16) 0.0168(10)

loop_
_atom_type_symbol
_atom_type_description
_atom_type_scat_dispersion_real
_atom_type_scat_dispersion_imag
_atom_type_scat_source
C C 0.0033 0.0016 'International Tables Vol C Tables 4.2.6.8 and 6.1.1.4'
H H 0 0 'International Tables Vol C Tables 4.2.6.8 and 6.1.1.4'
N N 0.0061 0.0033 'International Tables Vol C Tables 4.2.6.8 and 6.1.1.4'
O O 0.0106 0.006 'International Tables Vol C Tables 4.2.6.8 and 6.1.1.4'

loop_
_geom_angle_atom_site_label_1
_geom_angle_atom_site_label_2
_geom_angle_atom_site_label_3
_geom_angle
C6 C1 C2 120.41(15)
C6 C1 C7 121.60(15)
C2 C1 C7 117.88(16)
C3 C2 C1 119.24(16)
C3 C2 H2 120.4
C1 C2 H2 120.4
O17 C3 C2 124.22(15)
O17 C3 C4 114.81(14)
C2 C3 C4 120.97(14)
O19 C4 C3 116.41(14)
O19 C4 C5 124.17(16)
C3 C4 C5 119.28(15)
O21 C5 C6 124.09(14)
O21 C5 C4 116.28(15)
C6 C5 C4 119.60(16)
C1 C6 C5 120.43(15)
C1 C6 H6 119.8
C5 C6 H6 119.8
O8 C7 N9 123.53(17)
O8 C7 C1 121.22(15)
N9 C7 C1 115.25(17)
C7 N9 C10 126.95(18)
C7 N9 H9 115.8(13)
C10 N9 H9 116.8(13)
C15 C10 C11 119.46(16)
C15 C10 N9 122.81(16)
C11 C10 N9 117.50(17)
C12 C11 C10 119.92(18)
C12 C11 H11 120
C10 C11 H11 120
C13 C12 C11 120.43(17)
C13 C12 H12 119.8
C11 C12 H12 119.8
O16 C13 C12 117.10(17)
O16 C13 C14 123.00(19)
C12 C13 C14 119.90(16)
C13 C14 C15 119.97(19)
C13 C14 H14 120
C15 C14 H14 120
C10 C15 C14 120.31(17)
C10 C15 H15 119.8
C14 C15 H15 119.8
C13 O16 H16 110.2(18)
C3 O17 C18 118.15(14)
O17 C18 H18A 109.5
O17 C18 H18B 109.5
H18A C18 H18B 109.5
O17 C18 H18C 109.5
H18A C18 H18C 109.5
H18B C18 H18C 109.5
C4 O19 C20 119.47(15)
O19 C20 H20A 109.5
O19 C20 H20B 109.5
H20A C20 H20B 109.5
O19 C20 H20C 109.5
H20A C20 H20C 109.5
H20B C20 H20C 109.5
C5 O21 C22 118.36(14)
O21 C22 H22A 109.5
O21 C22 H22B 109.5
H22A C22 H22B 109.5
O21 C22 H22C 109.5
H22A C22 H22C 109.5
H22B C22 H22C 109.5

loop_
_geom_bond_atom_site_label_1
_geom_bond_atom_site_label_2
_geom_bond_distance
C1 C6 1.384(2)
C1 C2 1.389(2)
C1 C7 1.496(2)
C2 C3 1.385(2)
C2 H2 0.93
C3 O17 1.3766(17)
C3 C4 1.391(2)
C4 O19 1.3670(19)
C4 C5 1.400(2)
C5 O21 1.364(2)
C5 C6 1.386(2)
C6 H6 0.93
C7 O8 1.225(2)
C7 N9 1.342(2)
N9 C10 1.432(2)
N9 H9 0.87(2)
C10 C15 1.381(3)
C10 C11 1.387(2)
C11 C12 1.387(2)
C11 H11 0.93
C12 C13 1.371(3)
C12 H12 0.93
C13 O16 1.371(2)
C13 C14 1.382(3)
C14 C15 1.386(2)
C14 H14 0.93
C15 H15 0.93
O16 H16 0.88(4)
O17 C18 1.428(2)
C18 H18A 0.96
C18 H18B 0.96
C18 H18C 0.96
O19 C20 1.416(3)
C20 H20A 0.96
C20 H20B 0.96
C20 H20C 0.96
O21 C22 1.420(2)
C22 H22A 0.96
C22 H22B 0.96
C22 H22C 0.96

loop_
_geom_hbond_atom_site_label_D
_geom_hbond_atom_site_label_H
_geom_hbond_atom_site_label_A
_geom_hbond_site_symmetry_A
_geom_hbond_distance_DH
_geom_hbond_distance_HA
_geom_hbond_distance_DA
_geom_hbond_angle_DHA
N9 H9 O17 6_655 0.87(2) 2.18(2) 3.029(2) 165.8(17)
O16 H16 O8 6 0.88(4) 1.84(4) 2.710(2) 172(3)

loop_
_cod_related_entry_id
_cod_related_entry_database
_cod_related_entry_code
1 ChemSpider 672770
